data_1573843
loop_
_publ_author_name
'Tang, Ru-Ling'
'Lv, Yi-Lei'
'Ma, Liang'
'Miao, Bing-Wei'
'Liu, Wen-Long'
'Guo, Sheng-Ping'

_publ_section_title
;
 &#x201C;All-Four-in-One&#x201D;: A Novel Mercury Tellurite-Nitrate
 Hg3(TeO3)(Te3O7)(NO3)2 Exhibiting Exceptional Optical Anisotropy
;
_journal_name_full 'Chemical Science'
_journal_paper_doi 10.1039/D4SC08166H
_journal_year 2025
_chemical_formula_moiety 'Hg3 N2 O16 Te4'
_chemical_formula_sum 'Hg3 N2 O16 Te4'
_chemical_formula_weight 1396.19
_space_group_crystal_system orthorhombic
_space_group_IT_number 62
_space_group_name_Hall '-P 2ac 2n'
_space_group_name_H-M_alt 'P n m a'
_atom_sites_solution_primary iterative
_audit_creation_date 2024-10-19
_audit_creation_method
;
Olex2 1.5
(compiled 2021.08.20 svn.r13c46975 for OlexSys, GUI svn.r6405)
;
_audit_update_record
;
2024-11-05 deposited with the CCDC.	2025-02-03 downloaded from the CCDC.
;
_cell_angle_alpha 90
_cell_angle_beta 90
_cell_angle_gamma 90
_cell_formula_units_Z 4
_cell_length_a 9.2209(7)
_cell_length_b 8.3046(6)
_cell_length_c 19.3943(15)
_cell_measurement_reflns_used 6055
_cell_measurement_temperature 296
_cell_measurement_theta_max 27.37
_cell_measurement_theta_min 2.44
_cell_volume 1485.14(19)
_computing_cell_refinement 'SAINT V8.40A (Bruker, 2019)'
_computing_data_reduction 'SAINT V8.40A (Bruker, 2019)'
_computing_molecular_graphics 'Olex2 1.5 (Dolomanov et al., 2009)'
_computing_publication_material 'Olex2 1.5 (Dolomanov et al., 2009)'
_computing_structure_refinement 'SHELXL 2014/7 (Sheldrick, 2015)'
_computing_structure_solution 'olex2.solve 1.5 (Bourhis et al., 2015)'
_diffrn_ambient_temperature 296
_diffrn_measured_fraction_theta_full 0.999
_diffrn_measured_fraction_theta_max 0.999
_diffrn_measurement_device_type 'CCD area detector'
_diffrn_measurement_method 'phi and omega scans'
_diffrn_radiation_monochromator graphite
_diffrn_radiation_type MoK\a
_diffrn_radiation_wavelength 0.71073
_diffrn_reflns_av_R_equivalents 0.0645
_diffrn_reflns_av_unetI/netI 0.0282
_diffrn_reflns_Laue_measured_fraction_full 0.999
_diffrn_reflns_Laue_measured_fraction_max 0.999
_diffrn_reflns_limit_h_max 10
_diffrn_reflns_limit_h_min -10
_diffrn_reflns_limit_k_max 9
_diffrn_reflns_limit_k_min -9
_diffrn_reflns_limit_l_max 23
_diffrn_reflns_limit_l_min -23
_diffrn_reflns_number 16669
_diffrn_reflns_point_group_measured_fraction_full 0.999
_diffrn_reflns_point_group_measured_fraction_max 0.999
_diffrn_reflns_theta_full 25.026
_diffrn_reflns_theta_max 25.026
_diffrn_reflns_theta_min 2.668
_diffrn_source_current 1.0
_diffrn_source_power 0.05
_diffrn_source_voltage 50.0
_exptl_absorpt_coefficient_mu 38.730
_exptl_absorpt_correction_T_max 0.7456
_exptl_absorpt_correction_T_min 0.4336
_exptl_absorpt_correction_type none
_exptl_absorpt_process_details
;
SADABS-2016/2 (Bruker,2016/2) was used for absorption correction.
wR2(int) was 0.1542 before and 0.0619 after correction.
The Ratio of minimum to maximum transmission is 0.5815.
The \l/2 correction factor is Not present.
;
_exptl_crystal_colour 'clear light black'
_exptl_crystal_colour_lustre clear
_exptl_crystal_colour_modifier light
_exptl_crystal_colour_primary black
_exptl_crystal_density_diffrn 6.244
_exptl_crystal_description block
_exptl_crystal_F_000 2360
_exptl_crystal_size_max 0.1
_exptl_crystal_size_mid 0.1
_exptl_crystal_size_min 0.09
_refine_diff_density_max 2.446
_refine_diff_density_min -1.749
_refine_diff_density_rms 0.297
_refine_ls_extinction_coef 0.000084(17)
_refine_ls_extinction_expression Fc^*^=kFc[1+0.001xFc^2^\l^3^/sin(2\q)]^-1/4^
_refine_ls_extinction_method 'SHELXL-2014/7 (Sheldrick 2014'
_refine_ls_goodness_of_fit_ref 1.120
_refine_ls_hydrogen_treatment undef
_refine_ls_matrix_type full
_refine_ls_number_parameters 141
_refine_ls_number_reflns 1410
_refine_ls_number_restraints 12
_refine_ls_restrained_S_all 1.118
_refine_ls_R_factor_all 0.0413
_refine_ls_R_factor_gt 0.0318
_refine_ls_shift/su_max 0.001
_refine_ls_shift/su_mean 0.000
_refine_ls_structure_factor_coef Fsqd
_refine_ls_weighting_details 'w=1/[\s^2^(Fo^2^)+(0.0079P)^2^+51.7318P] where P=(Fo^2^+2Fc^2^)/3'
_refine_ls_weighting_scheme calc
_refine_ls_wR_factor_gt 0.0561
_refine_ls_wR_factor_ref 0.0586
_reflns_Friedel_coverage 0.000
_reflns_number_gt 1225
_reflns_number_total 1410
_reflns_threshold_expression 'I > 2\s(I)'
_cod_data_source_file d4sc08166h2.cif
_cod_data_source_block a
_cod_database_code 1573843
_shelx_shelxl_version_number 2014/7
_shelx_space_group_comment
;
The symmetry employed for this shelxl refinement is uniquely defined
by the following loop, which should always be used as a source of
symmetry information in preference to the above space-group names.
They are only intended as comments.
;
_shelx_estimated_absorpt_t_max 0.128
_shelx_estimated_absorpt_t_min 0.113
_olex2_refinement_description
;
1. Uiso/Uaniso restraints and constraints
Uanis(O5) \\sim Ueq, Uanis(O7) \\sim Ueq: with sigma of 0.01 and sigma for
terminal atoms of 0.02
2. Others
 Sof(Te3A)=0.5*(1-FVAR(2))
 Sof(Te3)=0.5*FVAR(2)
;
_olex2_submission_special_instructions 'No special instructions were received'

loop_
_space_group_symop_operation_xyz
'x, y, z'
'-x+1/2, -y, z+1/2'
'-x, y+1/2, -z'
'x+1/2, -y+1/2, -z+1/2'
'-x, -y, -z'
'x-1/2, y, -z-1/2'
'x, -y-1/2, z'
'-x-1/2, y-1/2, z-1/2'

loop_
_atom_site_label
_atom_site_type_symbol
_atom_site_fract_x
_atom_site_fract_y
_atom_site_fract_z
_atom_site_U_iso_or_equiv
_atom_site_adp_type
_atom_site_occupancy
_atom_site_site_symmetry_order
_atom_site_calc_flag
_atom_site_refinement_flags_posn
_atom_site_refinement_flags_adp
_atom_site_refinement_flags_occupancy
_atom_site_disorder_assembly
_atom_site_disorder_group
Hg1 Hg 0.50809(7) 0.2500 0.50068(4) 0.01401(18) Uani 1 2 d S T P A .
Hg2 Hg 0.82620(5) 0.50528(6) 0.54789(3) 0.02169(16) Uani 1 1 d . . . . .
Te1 Te 0.51235(8) 0.52830(9) 0.65851(4) 0.0137(2) Uani 1 1 d . . . . .
Te3 Te 0.8500(7) 0.2500 0.4054(5) 0.0089(11) Uani 0.91(8) 2 d S T P A 1
Te2 Te 0.26670(12) 0.2500 0.63002(6) 0.0130(3) Uani 1 2 d S T P . .
O1 O 0.2855(11) 0.2500 0.5327(5) 0.013(3) Uani 1 2 d S T P . .
O3 O 0.7382(12) 0.2500 0.4873(6) 0.015(3) Uani 1 2 d S T P . .
O5 O 0.5970(8) 0.4930(10) 0.5718(4) 0.0173(18) Uani 1 1 d . U . . .
O2 O 0.3172(8) 0.4926(9) 0.6293(4) 0.0150(17) Uani 1 1 d . . . . .
O6 O 0.4699(12) 0.7500 0.6293(6) 0.012(2) Uani 1 2 d S T P . .
O4 O 0.4671(12) 0.2500 0.6572(7) 0.019(3) Uani 1 2 d S T P . .
O7 O 0.9545(9) 0.4272(11) 0.4406(5) 0.028(2) Uani 1 1 d . U . . .
N2 N 0.8282(17) 0.7500 0.7005(9) 0.027(4) Uani 1 2 d S T P . .
O11 O 0.9622(15) 0.7500 0.7103(8) 0.054(5) Uani 1 2 d S T P . .
O12 O 0.7512(18) 0.7500 0.7488(8) 0.064(5) Uani 1 2 d S T P . .
O10 O 0.7801(15) 0.7500 0.6396(7) 0.038(4) Uani 1 2 d S T P . .
N1 N 0.8239(19) 0.2500 0.6858(10) 0.033(4) Uani 1 2 d S T P . .
O8 O 0.8870(17) 0.2500 0.6273(8) 0.041(4) Uani 1 2 d S T P . .
O9 O 0.7949(13) 0.3791(13) 0.7134(6) 0.052(3) Uani 1 1 d . . . . .
Te3A Te 0.834(12) 0.2500 0.386(12) 0.024(18) Uani 0.09(8) 2 d S T P A 2

loop_
_atom_site_aniso_label
_atom_site_aniso_U_11
_atom_site_aniso_U_22
_atom_site_aniso_U_33
_atom_site_aniso_U_23
_atom_site_aniso_U_13
_atom_site_aniso_U_12
Hg1 0.0082(3) 0.0191(4) 0.0147(3) 0.000 0.0020(2) 0.000
Hg2 0.0121(2) 0.0248(3) 0.0281(3) -0.0007(2) 0.0006(2) -0.0040(2)
Te1 0.0119(4) 0.0180(4) 0.0112(4) -0.0001(3) -0.0003(3) 0.0039(3)
Te3 0.0052(16) 0.0157(11) 0.006(2) 0.000 -0.0004(11) 0.000
Te2 0.0127(6) 0.0119(5) 0.0145(6) 0.000 0.0039(5) 0.000
O1 0.010(6) 0.020(6) 0.009(6) 0.000 0.003(5) 0.000
O3 0.007(6) 0.027(7) 0.012(6) 0.000 0.002(5) 0.000
O5 0.013(4) 0.026(4) 0.013(4) -0.003(4) 0.004(3) 0.002(4)
O2 0.017(4) 0.009(4) 0.019(4) -0.002(4) -0.004(4) 0.000(4)
O6 0.017(6) 0.010(6) 0.008(6) 0.000 0.000(5) 0.000
O4 0.007(6) 0.017(6) 0.033(8) 0.000 -0.008(5) 0.000
O7 0.011(4) 0.036(5) 0.036(5) -0.015(4) 0.000(4) -0.013(4)
N2 0.021(9) 0.035(10) 0.026(10) 0.000 -0.001(8) 0.000
O11 0.016(8) 0.116(15) 0.029(9) 0.000 -0.007(7) 0.000
O12 0.046(10) 0.118(16) 0.029(9) 0.000 0.024(8) 0.000
O10 0.026(8) 0.057(10) 0.032(9) 0.000 -0.017(7) 0.000
N1 0.035(10) 0.025(10) 0.038(11) 0.000 -0.006(9) 0.000
O8 0.056(10) 0.040(9) 0.027(9) 0.000 0.002(8) 0.000
O9 0.072(8) 0.038(7) 0.046(7) -0.014(6) -0.009(6) 0.021(6)
Te3A 0.027(17) 0.009(10) 0.04(5) 0.000 0.00(3) 0.000

loop_
_atom_type_symbol
_atom_type_description
_atom_type_scat_dispersion_real
_atom_type_scat_dispersion_imag
_atom_type_scat_source
Hg Hg -2.3894 9.2266 'International Tables Vol C Tables 4.2.6.8 and 6.1.1.4'
N N 0.0061 0.0033 'International Tables Vol C Tables 4.2.6.8 and 6.1.1.4'
O O 0.0106 0.0060 'International Tables Vol C Tables 4.2.6.8 and 6.1.1.4'
Te Te -0.5308 1.6751 'International Tables Vol C Tables 4.2.6.8 and 6.1.1.4'

loop_
_geom_angle_atom_site_label_1
_geom_angle_atom_site_label_2
_geom_angle_atom_site_label_3
_geom_angle
_geom_angle_site_symmetry_1
_geom_angle_site_symmetry_3
_geom_angle_publ_flag
O1 Hg1 O5 98.6(2) . 7_565 ?
O1 Hg1 O5 98.6(2) . . ?
O1 Hg1 O6 111.5(4) . 5_666 ?
O3 Hg1 O1 170.1(4) . . ?
O3 Hg1 O5 75.5(2) . 7_565 ?
O3 Hg1 O5 75.5(2) . . ?
O3 Hg1 O6 78.4(4) . 5_666 ?
O5 Hg1 O5 103.1(4) . 7_565 ?
O6 Hg1 O5 120.5(2) 5_666 . ?
O6 Hg1 O5 120.5(2) 5_666 7_565 ?
O5 Hg2 O3 75.5(3) . . ?
O5 Hg2 O7 129.2(3) . . ?
O7 Hg2 O3 63.2(3) . . ?
O7 Hg2 O3 125.0(3) 5_766 . ?
O7 Hg2 O5 157.7(3) 5_766 . ?
O7 Hg2 O7 72.6(3) 5_766 . ?
O5 Te1 O2 95.9(3) . . ?
O5 Te1 O6 88.3(4) . . ?
O5 Te1 O4 84.9(4) . . ?
O2 Te1 O6 82.7(4) . . ?
O2 Te1 O4 71.1(3) . . ?
O6 Te1 O4 152.0(4) . . ?
O7 Te3 O3 88.6(5) . . ?
O7 Te3 O3 88.6(5) 7_565 . ?
O7 Te3 O7 102.5(7) 7_565 . ?
Te2 Te2 O1 0(10) 7_565 . ?
Te2 Te2 O2 0(10) 7_565 7_565 ?
Te2 Te2 O2 0(10) 7_565 . ?
Te2 Te2 O4 0(10) 7_565 . ?
O1 Te2 O2 88.4(2) . . ?
O1 Te2 O2 88.5(2) . 7_565 ?
O1 Te2 O4 100.7(5) . . ?
O2 Te2 O2 154.0(4) . 7_565 ?
O4 Te2 O2 77.6(2) . . ?
O4 Te2 O2 77.6(2) . 7_565 ?
Te2 O1 Hg1 112.1(5) 7_565 . ?
Te2 O1 Hg1 112.1(5) . . ?
Te2 O1 Te2 0.00(6) 7_565 . ?
Hg1 O3 Hg2 105.0(3) . 7_565 ?
Hg1 O3 Hg2 105.0(3) . . ?
Hg1 O3 Te3A 121(5) . . ?
Hg2 O3 Hg2 112.1(4) . 7_565 ?
Te3 O3 Hg1 130.0(6) . . ?
Te3 O3 Hg2 102.3(3) . 7_565 ?
Te3 O3 Hg2 102.3(3) . . ?
Te3A O3 Hg2 107(3) . 7_565 ?
Te3A O3 Hg2 107(3) . . ?
Hg2 O5 Hg1 103.5(3) . . ?
Te1 O5 Hg1 118.0(4) . . ?
Te1 O5 Hg2 126.1(4) . . ?
Te1 O2 Te2 111.2(4) . 7_565 ?
Te1 O2 Te2 111.2(4) . . ?
Te2 O2 Te2 0.00(9) 7_565 . ?
Te1 O6 Hg1 105.7(3) 7_575 5_666 ?
Te1 O6 Hg1 105.7(3) . 5_666 ?
Te1 O6 Te1 139.0(6) 7_575 . ?
Te1 O4 Te1 159.5(5) . 7_565 ?
Te2 O4 Te1 100.0(3) 7_565 7_565 ?
Te2 O4 Te1 100.0(3) . 7_565 ?
Te2 O4 Te1 100.0(3) 7_565 . ?
Te2 O4 Te1 100.0(3) . . ?
Te2 O4 Te2 0.00(7) 7_565 . ?
Hg2 O7 Hg2 107.4(3) 5_766 . ?
Hg2 O7 Te3A 137.6(17) 5_766 . ?
Te3 O7 Hg2 137.3(5) . 5_766 ?
Te3 O7 Hg2 105.3(4) . . ?
Te3A O7 Hg2 110(3) . . ?
O11 N2 O10 119.4(17) . . ?
O12 N2 O11 118.3(18) . . ?
O12 N2 O10 122.3(17) . . ?
O9 N1 O8 119.2(10) . . ?
O9 N1 O8 119.2(10) 7_565 . ?
O9 N1 O9 121.6(19) . 7_565 ?
O7 Te3A O3 76(7) 7_565 . ?
O7 Te3A O3 76(7) . . ?
O7 Te3A O7 88(9) 7_565 . ?

loop_
_geom_bond_atom_site_label_1
_geom_bond_atom_site_label_2
_geom_bond_distance
_geom_bond_site_symmetry_2
_geom_bond_publ_flag
Hg1 O1 2.144(10) . ?
Hg1 O3 2.137(11) . ?
Hg1 O5 2.578(8) . ?
Hg1 O5 2.578(8) 7_565 ?
Hg1 O6 2.529(11) 5_666 ?
Hg2 O3 2.556(6) . ?
Hg2 O5 2.166(8) . ?
Hg2 O7 2.480(9) . ?
Hg2 O7 2.110(8) 5_766 ?
Te1 O5 1.877(8) . ?
Te1 O2 1.909(8) . ?
Te1 O6 1.966(4) . ?
Te1 O4 2.349(2) . ?
Te3 O3 1.893(13) . ?
Te3 O7 1.887(10) 7_565 ?
Te3 O7 1.887(10) . ?
Te2 Te2 0.000(3) 7_565 ?
Te2 O1 1.895(11) . ?
Te2 O2 2.068(7) . ?
Te2 O2 2.068(7) 7_565 ?
Te2 O4 1.921(11) . ?
O1 Te2 1.895(11) 7_565 ?
O3 Hg2 2.556(6) 7_565 ?
O3 Te3A 2.15(18) . ?
O2 Te2 2.068(7) 7_565 ?
O6 Hg1 2.529(11) 5_666 ?
O6 Te1 1.966(4) 7_575 ?
O4 Te1 2.349(2) 7_565 ?
O4 Te2 1.921(11) 7_565 ?
O7 Hg2 2.110(8) 5_766 ?
O7 Te3A 2.12(17) . ?
N2 O11 1.25(2) . ?
N2 O12 1.18(2) . ?
N2 O10 1.26(2) . ?
N1 O8 1.28(2) . ?
N1 O9 1.228(13) . ?
N1 O9 1.228(13) 7_565 ?
Te3A O7 2.12(17) 7_565 ?

loop_
_geom_torsion_atom_site_label_1
_geom_torsion_atom_site_label_2
_geom_torsion_atom_site_label_3
_geom_torsion_atom_site_label_4
_geom_torsion
_geom_torsion_site_symmetry_1
_geom_torsion_site_symmetry_2
_geom_torsion_site_symmetry_3
_geom_torsion_site_symmetry_4
_geom_torsion_publ_flag
Te2 Te2 O1 Hg1 0.0(3) 7_565 . . . ?
O3 Te3 O7 Hg2 131.8(8) . . . 5_766 ?
O3 Te3 O7 Hg2 -7.1(5) . . . . ?
O2 Te1 O5 Hg1 -44.4(4) . . . . ?
O2 Te1 O5 Hg2 180.0(5) . . . . ?
O2 Te2 O1 Hg1 77.1(2) . . . . ?
O2 Te2 O1 Hg1 -77.1(2) 7_565 . . . ?
O2 Te2 O1 Te2 0(100) . . . 7_565 ?
O2 Te2 O1 Te2 0(100) 7_565 . . 7_565 ?
O6 Te1 O5 Hg1 -126.9(4) . . . . ?
O6 Te1 O5 Hg2 97.6(5) . . . . ?
O4 Te1 O5 Hg1 26.0(4) . . . . ?
O4 Te1 O5 Hg2 -109.6(5) . . . . ?
O4 Te2 O1 Hg1 0.000(1) . . . . ?
O4 Te2 O1 Te2 0(100) . . . 7_565 ?
O7 Te3 O3 Hg1 -128.7(4) 7_565 . . . ?
O7 Te3 O3 Hg1 128.7(4) . . . . ?
O7 Te3 O3 Hg2 109.3(4) 7_565 . . . ?
O7 Te3 O3 Hg2 6.8(5) . . . . ?
O7 Te3 O3 Hg2 -6.8(5) 7_565 . . 7_565 ?
O7 Te3 O3 Hg2 -109.3(4) . . . 7_565 ?
O7 Te3 O7 Hg2 -95.3(5) 7_565 . . . ?
O7 Te3 O7 Hg2 43.6(11) 7_565 . . 5_766 ?
